data_4118196
loop_
_publ_author_name
'Andrew DeAngelis'
'Olga Dmitrenko'
'Joseph M. Fox'

_publ_section_title
;
 Rh-Catalyzed Intermolecular Reactions of Cyclic \a-Diazocarbonyl
 Compounds with Selectivity over Tertiary C-H Bond Migration
;
_journal_name_full 'Journal of the American Chemical Society'
_journal_page_first 11035
_journal_page_last 11043
_journal_paper_doi 10.1021/ja3046712
_journal_volume 134
_journal_year 2012
_chemical_formula_sum 'C21 H23 N O3'
_chemical_formula_weight 337.40
_chemical_name_systematic
;
 ?
;
_space_group_IT_number 14
_symmetry_cell_setting monoclinic
_symmetry_space_group_name_Hall '-P 2ybc'
_symmetry_space_group_name_H-M 'P 1 21/c 1'
_atom_sites_solution_hydrogens geom
_atom_sites_solution_primary direct
_atom_sites_solution_secondary difmap
_audit_creation_method SHELXL-97
_cell_angle_alpha 90.00
_cell_angle_beta 97.98(2)
_cell_angle_gamma 90.00
_cell_formula_units_Z 4
_cell_length_a 12.291(7)
_cell_length_b 14.645(8)
_cell_length_c 9.589(6)
_cell_measurement_reflns_used 369
_cell_measurement_temperature 200(2)
_cell_measurement_theta_max 13.84
_cell_measurement_theta_min 2.18
_cell_volume 1709.3(17)
_computing_cell_refinement 'SAINT (Bruker, 2002)'
_computing_data_collection 'SMART (Bruker, 2002)'
_computing_data_reduction SAINT
_computing_molecular_graphics 'SHELXTL (Sheldrick, 2001)'
_computing_publication_material 'SHELXTL (Sheldrick, 2001)'
_computing_structure_refinement 'SHELXL-97 (Sheldrick, 1997)'
_computing_structure_solution 'SHELXS-97 (Sheldrick, 1990)'
_diffrn_ambient_temperature 200(2)
_diffrn_detector_area_resol_mean 836.6
_diffrn_measured_fraction_theta_full 1.000
_diffrn_measured_fraction_theta_max 1.000
_diffrn_measurement_device_type 'Bruker AXS APEX diffractometer'
_diffrn_measurement_method \w
_diffrn_radiation_monochromator graphite
_diffrn_radiation_source 'fine-focus sealed tube'
_diffrn_radiation_type MoK\a
_diffrn_radiation_wavelength 0.71073
_diffrn_reflns_av_R_equivalents 0.6611
_diffrn_reflns_av_sigmaI/netI 0.3597
_diffrn_reflns_limit_h_max 14
_diffrn_reflns_limit_h_min -14
_diffrn_reflns_limit_k_max 17
_diffrn_reflns_limit_k_min -17
_diffrn_reflns_limit_l_max 11
_diffrn_reflns_limit_l_min -11
_diffrn_reflns_number 17891
_diffrn_reflns_theta_full 25.00
_diffrn_reflns_theta_max 24.98
_diffrn_reflns_theta_min 1.67
_diffrn_standards_decay_% 1
_diffrn_standards_interval_count 0
_diffrn_standards_interval_time 0
_diffrn_standards_number 0
_exptl_absorpt_coefficient_mu 0.087
_exptl_absorpt_correction_T_max 0.9972
_exptl_absorpt_correction_T_min 0.9863
_exptl_absorpt_correction_type multi-scan
_exptl_absorpt_process_details 'SADABS (Sheldrick, 2003)'
_exptl_crystal_colour colourless
_exptl_crystal_density_diffrn 1.311
_exptl_crystal_description needle
_exptl_crystal_F_000 720
_exptl_crystal_size_max 0.16
_exptl_crystal_size_mid 0.06
_exptl_crystal_size_min 0.03
_refine_diff_density_max 0.260
_refine_diff_density_min -0.221
_refine_diff_density_rms 0.061
_refine_ls_extinction_method none
_refine_ls_goodness_of_fit_ref 1.072
_refine_ls_hydrogen_treatment constr
_refine_ls_matrix_type full
_refine_ls_number_parameters 229
_refine_ls_number_reflns 3012
_refine_ls_number_restraints 0
_refine_ls_restrained_S_all 1.072
_refine_ls_R_factor_all 0.2530
_refine_ls_R_factor_gt 0.0915
_refine_ls_shift/su_max 0.000
_refine_ls_shift/su_mean 0.000
_refine_ls_structure_factor_coef Fsqd
_refine_ls_weighting_details 'calc w=1/[\s^2^(Fo^2^)+(0.0644P)^2^] where P=(Fo^2^+2Fc^2^)/3'
_refine_ls_weighting_scheme calc
_refine_ls_wR_factor_gt 0.1813
_refine_ls_wR_factor_ref 0.2772
_reflns_number_gt 806
_reflns_number_total 3012
_reflns_threshold_expression >2sigma(I)
_cod_data_source_file ja3046712_si_003.cif
_cod_data_source_block joef096a
_cod_original_cell_volume 1709.4(17)
_cod_database_code 4118196

loop_
_symmetry_equiv_pos_as_xyz
'x, y, z'
'-x, y+1/2, -z+1/2'
'-x, -y, -z'
'x, -y-1/2, z-1/2'

loop_
_atom_site_label
_atom_site_type_symbol
_atom_site_fract_x
_atom_site_fract_y
_atom_site_fract_z
_atom_site_U_iso_or_equiv
_atom_site_adp_type
_atom_site_occupancy
_atom_site_symmetry_multiplicity
_atom_site_calc_flag
_atom_site_refinement_flags
C1 C 0.1714(8) 0.0753(6) 1.1262(7) 0.081(3) Uani 1 1 d .
H1A H 0.1743 0.0113 1.0970 0.121 Uiso 1 1 calc R
H1B H 0.1081 0.0843 1.1767 0.121 Uiso 1 1 calc R
H1C H 0.2390 0.0908 1.1882 0.121 Uiso 1 1 calc R
C2 C 0.4111(7) 0.0776(5) 0.8563(7) 0.059(2) Uani 1 1 d .
H2 H 0.4754 0.0412 0.8752 0.071 Uiso 1 1 calc R
C3 C 0.3335(8) 0.0757(5) 0.9492(7) 0.058(2) Uani 1 1 d .
H3 H 0.3437 0.0374 1.0299 0.069 Uiso 1 1 calc R
C4 C 0.2430(8) 0.1293(5) 0.9226(6) 0.050(2) Uani 1 1 d .
C5 C 0.2252(8) 0.1825(5) 0.8023(7) 0.062(2) Uani 1 1 d .
H5 H 0.1595 0.2171 0.7821 0.074 Uiso 1 1 calc R
C6 C 0.3030(8) 0.1853(5) 0.7121(7) 0.057(2) Uani 1 1 d .
H6 H 0.2928 0.2243 0.6322 0.068 Uiso 1 1 calc R
C7 C 0.3961(8) 0.1312(5) 0.7377(6) 0.054(2) Uani 1 1 d .
C8 C 0.5373(8) 0.1614(5) 0.2757(6) 0.069(3) Uani 1 1 d .
H8A H 0.5572 0.2257 0.2926 0.104 Uiso 1 1 calc R
H8B H 0.4675 0.1576 0.2127 0.104 Uiso 1 1 calc R
H8C H 0.5949 0.1307 0.2320 0.104 Uiso 1 1 calc R
C9 C 0.5257(7) 0.1159(5) 0.4128(6) 0.059(2) Uani 1 1 d .
H9 H 0.5049 0.0509 0.3909 0.071 Uiso 1 1 calc R
C10 C 0.4365(7) 0.1564(5) 0.4924(6) 0.060(2) Uani 1 1 d .
H10A H 0.4333 0.2237 0.4828 0.072 Uiso 1 1 calc R
H10B H 0.3634 0.1305 0.4574 0.072 Uiso 1 1 calc R
C11 C 0.5810(8) 0.1099(5) 0.6647(6) 0.049(2) Uani 1 1 d .
C12 C 0.6232(8) 0.1142(5) 0.5266(6) 0.058(2) Uani 1 1 d .
C13 C 0.7281(7) 0.0652(5) 0.5122(8) 0.064(2) Uani 1 1 d .
H13A H 0.7670 0.0346 0.5968 0.076 Uiso 1 1 calc R
H13B H 0.7331 0.0333 0.4222 0.076 Uiso 1 1 calc R
C14 C 0.7262(8) 0.1679(5) 0.5105(7) 0.066(3) Uani 1 1 d .
H14 H 0.7246 0.1931 0.4134 0.079 Uiso 1 1 calc R
C15 C 0.7917(7) 0.2253(5) 0.6183(7) 0.056(2) Uani 1 1 d .
C16 C 0.7869(8) 0.3210(6) 0.5969(7) 0.063(2) Uani 1 1 d .
H16 H 0.7383 0.3457 0.5206 0.076 Uiso 1 1 calc R
C17 C 0.8520(8) 0.3780(6) 0.6860(7) 0.065(2) Uani 1 1 d .
H17 H 0.8482 0.4419 0.6695 0.077 Uiso 1 1 calc R
C18 C 0.9228(7) 0.3454(6) 0.7984(7) 0.062(2) Uani 1 1 d .
C19 C 0.9291(7) 0.2515(6) 0.8210(8) 0.062(2) Uani 1 1 d .
H19 H 0.9781 0.2270 0.8971 0.074 Uiso 1 1 calc R
C20 C 0.8637(7) 0.1955(6) 0.7320(7) 0.062(2) Uani 1 1 d .
H20 H 0.8682 0.1317 0.7495 0.075 Uiso 1 1 calc R
C21 C 1.0566(7) 0.3776(6) 0.9948(7) 0.073(3) Uani 1 1 d .
H21A H 1.0159 0.3440 1.0593 0.110 Uiso 1 1 calc R
H21B H 1.0932 0.4303 1.0438 0.110 Uiso 1 1 calc R
H21C H 1.1118 0.3373 0.9626 0.110 Uiso 1 1 calc R
N1 N 0.4721(6) 0.1297(4) 0.6368(5) 0.0556(19) Uani 1 1 d .
O1 O 0.1606(5) 0.1324(3) 1.0054(5) 0.0719(18) Uani 1 1 d .
O2 O 0.6325(5) 0.0925(3) 0.7773(4) 0.0586(16) Uani 1 1 d .
O3 O 0.9838(5) 0.4076(4) 0.8789(5) 0.0716(18) Uani 1 1 d .

loop_
_atom_site_aniso_label
_atom_site_aniso_U_11
_atom_site_aniso_U_22
_atom_site_aniso_U_33
_atom_site_aniso_U_23
_atom_site_aniso_U_13
_atom_site_aniso_U_12
C1 0.110(9) 0.095(7) 0.045(4) 0.011(4) 0.034(5) 0.015(6)
C2 0.096(7) 0.042(5) 0.039(4) 0.001(3) 0.009(5) 0.006(5)
C3 0.098(8) 0.046(5) 0.032(4) -0.001(3) 0.019(4) 0.003(5)
C4 0.072(6) 0.048(5) 0.033(4) 0.003(3) 0.015(4) -0.002(5)
C5 0.091(7) 0.058(5) 0.038(4) -0.002(4) 0.015(5) -0.001(5)
C6 0.090(7) 0.043(5) 0.036(4) 0.007(3) 0.008(4) 0.004(5)
C7 0.095(7) 0.045(5) 0.024(3) 0.004(3) 0.013(4) -0.004(5)
C8 0.110(8) 0.059(5) 0.040(4) 0.006(4) 0.014(4) -0.002(5)
C9 0.111(8) 0.042(4) 0.026(3) -0.005(3) 0.013(4) -0.009(5)
C10 0.098(7) 0.058(5) 0.024(3) 0.002(3) 0.010(4) 0.007(5)
C11 0.078(7) 0.037(4) 0.025(4) 0.003(3) -0.016(4) -0.003(4)
C12 0.108(8) 0.037(4) 0.031(4) -0.001(3) 0.014(4) -0.003(5)
C13 0.090(8) 0.057(5) 0.047(4) -0.002(4) 0.020(5) 0.016(5)
C14 0.098(8) 0.065(6) 0.041(4) -0.008(4) 0.030(5) -0.003(5)
C15 0.086(7) 0.047(5) 0.040(4) 0.008(4) 0.024(4) 0.000(5)
C16 0.091(7) 0.072(6) 0.029(4) 0.004(4) 0.017(4) 0.012(5)
C17 0.094(7) 0.064(5) 0.038(4) -0.001(4) 0.017(5) 0.001(5)
C18 0.079(7) 0.078(6) 0.034(4) -0.009(4) 0.027(4) -0.001(5)
C19 0.087(7) 0.053(5) 0.048(4) 0.003(4) 0.023(5) 0.004(5)
C20 0.087(7) 0.062(5) 0.041(4) 0.011(4) 0.024(5) 0.006(5)
C21 0.087(8) 0.083(6) 0.046(4) -0.004(4) -0.003(5) -0.002(5)
N1 0.090(6) 0.047(4) 0.028(3) 0.006(3) 0.003(4) -0.005(4)
O1 0.103(5) 0.068(4) 0.051(3) 0.008(3) 0.031(3) 0.004(3)
O2 0.083(4) 0.061(3) 0.031(3) 0.007(2) 0.004(3) -0.002(3)
O3 0.097(5) 0.064(4) 0.054(3) -0.006(3) 0.009(3) -0.005(3)

loop_
_atom_type_symbol
_atom_type_description
_atom_type_scat_dispersion_real
_atom_type_scat_dispersion_imag
_atom_type_scat_source
C C 0.0033 0.0016 'International Tables Vol C Tables 4.2.6.8 and 6.1.1.4'
H H 0.0000 0.0000 'International Tables Vol C Tables 4.2.6.8 and 6.1.1.4'
N N 0.0061 0.0033 'International Tables Vol C Tables 4.2.6.8 and 6.1.1.4'
O O 0.0106 0.0060 'International Tables Vol C Tables 4.2.6.8 and 6.1.1.4'

loop_
_geom_angle_atom_site_label_1
_geom_angle_atom_site_label_2
_geom_angle_atom_site_label_3
_geom_angle
C7 C2 C3 121.1(8)
C4 C3 C2 119.0(7)
C3 C4 O1 124.2(6)
C3 C4 C5 120.9(7)
O1 C4 C5 114.8(8)
C6 C5 C4 119.8(8)
C5 C6 C7 120.1(7)
C2 C7 C6 119.1(7)
C2 C7 N1 121.7(8)
C6 C7 N1 119.2(6)
C8 C9 C12 118.7(7)
C8 C9 C10 115.1(7)
C12 C9 C10 101.4(5)
N1 C10 C9 103.2(6)
O2 C11 N1 127.1(7)
O2 C11 C12 127.2(8)
N1 C11 C12 105.7(6)
C11 C12 C13 118.1(6)
C11 C12 C9 107.7(7)
C13 C12 C9 123.3(6)
C11 C12 C14 120.8(6)
C13 C12 C14 59.9(5)
C9 C12 C14 120.7(6)
C14 C13 C12 60.6(5)
C15 C14 C13 123.7(7)
C15 C14 C12 127.2(6)
C13 C14 C12 59.5(5)
C20 C15 C16 115.9(8)
C20 C15 C14 126.9(7)
C16 C15 C14 117.0(7)
C17 C16 C15 120.2(7)
C16 C17 C18 121.9(8)
O3 C18 C17 117.0(8)
O3 C18 C19 124.2(8)
C17 C18 C19 118.8(8)
C20 C19 C18 118.7(8)
C19 C20 C15 124.4(8)
C11 N1 C7 125.8(6)
C11 N1 C10 113.9(6)
C7 N1 C10 120.2(7)
C4 O1 C1 117.4(6)
C18 O3 C21 119.0(6)

loop_
_geom_bond_atom_site_label_1
_geom_bond_atom_site_label_2
_geom_bond_distance
C1 O1 1.420(8)
C2 C7 1.373(9)
C2 C3 1.393(9)
C3 C4 1.356(11)
C4 O1 1.372(8)
C4 C5 1.384(9)
C5 C6 1.375(10)
C6 C7 1.386(10)
C7 N1 1.435(8)
C8 C9 1.499(8)
C9 C12 1.505(11)
C9 C10 1.539(10)
C10 N1 1.447(7)
C11 O2 1.201(8)
C11 N1 1.360(10)
C11 C12 1.489(9)
C12 C13 1.499(11)
C12 C14 1.515(11)
C13 C14 1.504(10)
C14 C15 1.480(10)
C15 C20 1.377(10)
C15 C16 1.416(9)
C16 C17 1.370(11)
C17 C18 1.373(11)
C18 O3 1.353(9)
C18 C19 1.392(10)
C19 C20 1.363(11)
C21 O3 1.398(9)

loop_
_geom_torsion_atom_site_label_1
_geom_torsion_atom_site_label_2
_geom_torsion_atom_site_label_3
_geom_torsion_atom_site_label_4
_geom_torsion
C7 C2 C3 C4 -1.4(11)
C2 C3 C4 O1 179.2(6)
C2 C3 C4 C5 2.6(11)
C3 C4 C5 C6 -3.7(11)
O1 C4 C5 C6 179.4(6)
C4 C5 C6 C7 3.4(11)
C3 C2 C7 C6 1.1(11)
C3 C2 C7 N1 -176.2(6)
C5 C6 C7 C2 -2.2(11)
C5 C6 C7 N1 175.3(6)
C8 C9 C10 N1 -156.7(6)
C12 C9 C10 N1 -27.3(7)
O2 C11 C12 C13 21.0(11)
N1 C11 C12 C13 -159.0(7)
O2 C11 C12 C9 166.6(7)
N1 C11 C12 C9 -13.4(8)
O2 C11 C12 C14 -48.8(11)
N1 C11 C12 C14 131.1(7)
C8 C9 C12 C11 152.4(6)
C10 C9 C12 C11 25.3(7)
C8 C9 C12 C13 -64.2(10)
C10 C9 C12 C13 168.7(7)
C8 C9 C12 C14 7.8(11)
C10 C9 C12 C14 -119.3(7)
C11 C12 C13 C14 -111.1(7)
C9 C12 C13 C14 109.0(8)
C12 C13 C14 C15 116.8(8)
C11 C12 C14 C15 -4.4(13)
C13 C12 C14 C15 -111.2(9)
C9 C12 C14 C15 135.6(8)
C11 C12 C14 C13 106.8(8)
C9 C12 C14 C13 -113.2(8)
C13 C14 C15 C20 1.2(12)
C12 C14 C15 C20 76.2(12)
C13 C14 C15 C16 175.7(7)
C12 C14 C15 C16 -109.3(9)
C20 C15 C16 C17 0.4(11)
C14 C15 C16 C17 -174.7(7)
C15 C16 C17 C18 -0.6(12)
C16 C17 C18 O3 179.5(7)
C16 C17 C18 C19 0.8(12)
O3 C18 C19 C20 -179.6(7)
C17 C18 C19 C20 -0.9(11)
C18 C19 C20 C15 0.9(12)
C16 C15 C20 C19 -0.6(11)
C14 C15 C20 C19 174.0(7)
O2 C11 N1 C7 -1.9(12)
C12 C11 N1 C7 178.1(6)
O2 C11 N1 C10 174.3(6)
C12 C11 N1 C10 -5.7(8)
C2 C7 N1 C11 -28.3(11)
C6 C7 N1 C11 154.4(7)
C2 C7 N1 C10 155.8(7)
C6 C7 N1 C10 -21.6(10)
C9 C10 N1 C11 21.7(8)
C9 C10 N1 C7 -161.9(6)
C3 C4 O1 C1 -0.2(10)
C5 C4 O1 C1 176.6(7)
C17 C18 O3 C21 179.7(7)
C19 C18 O3 C21 -1.6(11)
